data_7153571
loop_
_publ_author_name
'Ramachary, Dhevalapally B.'
'Prasad, M. Shiva'
'Laxmi, S. Vijaya'
'Madhavachary, R.'

_publ_section_title
;
 Asymmetric synthesis of drug-like spiro[chroman-3,3'-indolin]-2'-ones
 through aminal-catalysis.
;
_journal_issue 4
_journal_name_full 'Organic &amp; biomolecular chemistry'
_journal_page_first 574
_journal_page_last 580
_journal_paper_doi 10.1039/c3ob42100g
_journal_volume 12
_journal_year 2014
_chemical_absolute_configuration ad
_chemical_formula_sum 'C29 H26 Br N O5'
_chemical_formula_weight 548.42
_chemical_name_systematic
;
 ?
;
_space_group_IT_number 4
_symmetry_cell_setting monoclinic
_symmetry_space_group_name_Hall 'P 2yb'
_symmetry_space_group_name_H-M 'P 1 21 1'
_atom_sites_solution_hydrogens geom
_atom_sites_solution_primary direct
_atom_sites_solution_secondary difmap
_audit_creation_method SHELXL-97
_cell_angle_alpha 90.00
_cell_angle_beta 106.479(3)
_cell_angle_gamma 90.00
_cell_formula_units_Z 2
_cell_length_a 9.2088(3)
_cell_length_b 11.1545(3)
_cell_length_c 13.3119(5)
_cell_measurement_reflns_used 4338
_cell_measurement_temperature 298(2)
_cell_measurement_theta_max 71.4676
_cell_measurement_theta_min 3.4597
_cell_volume 1311.23(8)
_computing_cell_refinement 'CrysAlisPro (Oxford Diffraction Ltd. 2007)'
_computing_data_collection 'CrysAlisPro (Oxford Diffraction Ltd. 2007)'
_computing_data_reduction 'CrysAlisPro (Oxford Diffraction Ltd. 2007)'
_computing_molecular_graphics 'ORTEX6a (McArdle,1995), PLATON (Spek,2002)'
_computing_publication_material 'SHELXL-97 (Sheldrick, 1997)'
_computing_structure_refinement 'SHELXL-97 (Sheldrick, 1997)'
_computing_structure_solution 'SHELXS-97 (Sheldrick, 1990)'
_diffrn_ambient_temperature 298(2)
_diffrn_measured_fraction_theta_full 0.983
_diffrn_measured_fraction_theta_max 0.983
_diffrn_measurement_device_type 'Xcalibur, Eos, Gemini'
_diffrn_measurement_method '\w scans'
_diffrn_radiation_monochromator graphite
_diffrn_radiation_source 'fine-focus sealed tube'
_diffrn_radiation_type CuK\a
_diffrn_radiation_wavelength 1.54184
_diffrn_reflns_av_R_equivalents 0.0184
_diffrn_reflns_av_sigmaI/netI 0.0303
_diffrn_reflns_limit_h_max 7
_diffrn_reflns_limit_h_min -10
_diffrn_reflns_limit_k_max 13
_diffrn_reflns_limit_k_min -13
_diffrn_reflns_limit_l_max 16
_diffrn_reflns_limit_l_min -15
_diffrn_reflns_number 8482
_diffrn_reflns_theta_full 71.60
_diffrn_reflns_theta_max 71.60
_diffrn_reflns_theta_min 3.46
_exptl_absorpt_coefficient_mu 2.458
_exptl_absorpt_correction_T_max 1.00000
_exptl_absorpt_correction_T_min 0.27133
_exptl_absorpt_correction_type multi-scan
_exptl_absorpt_process_details
;
CrysAlisPro, Oxford Diffraction Ltd.,
Version 1.171.33.55 (release 05-01-2010 CrysAlis171 .NET)
(compiled Jan  5 2010,16:28:46)
Empirical absorption correction using spherical harmonics,
 implemented in SCALE3 ABSPACK scaling algorithm.
;
_exptl_crystal_colour colorless
_exptl_crystal_density_diffrn 1.389
_exptl_crystal_density_meas ?
_exptl_crystal_density_method 'not measured'
_exptl_crystal_description block
_exptl_crystal_F_000 564
_exptl_crystal_size_max 0.32
_exptl_crystal_size_mid 0.12
_exptl_crystal_size_min 0.10
_refine_diff_density_max 0.284
_refine_diff_density_min -0.529
_refine_diff_density_rms 0.047
_refine_ls_abs_structure_details 'Flack H D (1983), Acta Cryst. A39, 876-881'
_refine_ls_abs_structure_Flack -0.025(18)
_refine_ls_extinction_method none
_refine_ls_goodness_of_fit_ref 0.819
_refine_ls_hydrogen_treatment mixed
_refine_ls_matrix_type full
_refine_ls_number_parameters 328
_refine_ls_number_reflns 4989
_refine_ls_number_restraints 1
_refine_ls_restrained_S_all 0.819
_refine_ls_R_factor_all 0.0444
_refine_ls_R_factor_gt 0.0404
_refine_ls_shift/su_max 0.041
_refine_ls_shift/su_mean 0.002
_refine_ls_structure_factor_coef Fsqd
_refine_ls_weighting_details 'calc w=1/[\s^2^(Fo^2^)+(0.0873P)^2^+0.4972P] where P=(Fo^2^+2Fc^2^)/3'
_refine_ls_weighting_scheme calc
_refine_ls_wR_factor_gt 0.1073
_refine_ls_wR_factor_ref 0.1134
_reflns_number_gt 4549
_reflns_number_total 4989
_reflns_threshold_expression >2sigma(I)
_cod_data_source_file c3ob42100g.txt
_cod_data_source_block dbr34
_cod_depositor_comments
;
The following automatic conversions were performed:

'_exptl_crystal_density_meas' value 'not measured' was changed to '?'
- the value is perceived as not measured.

Automatic conversion script
Id: cif_fix_values 3008 2015-01-20 13:52:24Z robertas 
;
_cod_original_cell_volume 1311.23(7)
_cod_original_sg_symbol_H-M P21
_cod_database_code 7153571

loop_
_symmetry_equiv_pos_as_xyz
'x, y, z'
'-x, y+1/2, -z'

loop_
_atom_site_label
_atom_site_type_symbol
_atom_site_fract_x
_atom_site_fract_y
_atom_site_fract_z
_atom_site_U_iso_or_equiv
_atom_site_adp_type
_atom_site_occupancy
_atom_site_symmetry_multiplicity
_atom_site_calc_flag
_atom_site_refinement_flags
Br1 Br -0.22342(4) 0.14225(4) -0.09415(3) 0.07514(15) Uani 1 1 d .
C4 C 0.0832(3) 0.1498(4) 0.0298(2) 0.0510(6) Uani 1 1 d .
H4 H 0.0582 0.0806 0.0602 0.061 Uiso 1 1 calc R
C7 C 0.3509(3) 0.1274(3) 0.1449(2) 0.0444(6) Uani 1 1 d .
H7 H 0.3063 0.1053 0.2010 0.053 Uiso 1 1 calc R
O1 O 0.4010(2) 0.3550(2) 0.04706(18) 0.0550(5) Uani 1 1 d .
C2 C 0.0077(4) 0.3109(3) -0.0951(3) 0.0559(8) Uani 1 1 d .
H2 H -0.0668 0.3480 -0.1481 0.067 Uiso 1 1 calc R
C3 C -0.0246(3) 0.2084(3) -0.0476(3) 0.0535(7) Uani 1 1 d .
C6 C 0.2620(3) 0.2992(3) 0.0165(2) 0.0471(6) Uani 1 1 d .
C5 C 0.2306(3) 0.1951(3) 0.0625(2) 0.0448(6) Uani 1 1 d .
C1 C 0.1524(4) 0.3574(3) -0.0628(3) 0.0548(7) Uani 1 1 d .
H1 H 0.1767 0.4267 -0.0934 0.066 Uiso 1 1 calc R
O2 O 0.6969(3) 0.0748(3) 0.20788(19) 0.0649(6) Uani 1 1 d .
C8 C 0.3923(4) 0.0108(3) 0.0989(2) 0.0558(7) Uani 1 1 d .
H8A H 0.3027 -0.0201 0.0481 0.067 Uiso 1 1 calc R
H8B H 0.4667 0.0286 0.0620 0.067 Uiso 1 1 calc R
N1 N 0.6745(3) 0.1771(2) 0.35526(18) 0.0462(6) Uani 1 1 d .
C13 C 0.5678(3) 0.2594(3) 0.3749(2) 0.0437(6) Uani 1 1 d .
C10 C 0.6324(3) 0.1438(4) 0.2495(2) 0.0478(6) Uani 1 1 d .
C12 C 0.4870(3) 0.2129(3) 0.1938(2) 0.0434(6) Uani 1 1 d .
O3 O 0.8290(2) 0.1513(3) 0.52148(16) 0.0632(6) Uani 1 1 d .
O4 O 0.9134(3) 0.1199(4) 0.38152(19) 0.0793(10) Uani 1 1 d .
C19 C 0.8123(3) 0.1461(4) 0.4296(2) 0.0473(6) Uani 1 1 d .
O5 O 0.4443(5) -0.0842(3) 0.2654(3) 0.0925(10) Uani 1 1 d .
C18 C 0.5638(4) 0.3109(3) 0.4688(2) 0.0549(7) Uani 1 1 d .
H18 H 0.6340 0.2900 0.5315 0.066 Uiso 1 1 calc R
C16 C 0.3465(4) 0.4250(3) 0.3730(3) 0.0604(8) Uani 1 1 d .
H16 H 0.2728 0.4821 0.3727 0.072 Uiso 1 1 calc R
C9 C 0.4546(5) -0.0843(4) 0.1789(3) 0.0692(10) Uani 1 1 d .
H9 H 0.5052 -0.1482 0.1591 0.083 Uiso 1 1 calc R
C21 C 1.1567(5) 0.1608(8) 0.5084(5) 0.118(2) Uani 1 1 d .
H21A H 1.1180 0.1711 0.5676 0.177 Uiso 1 1 calc R
H21B H 1.1511 0.2355 0.4718 0.177 Uiso 1 1 calc R
H21C H 1.2602 0.1348 0.5319 0.177 Uiso 1 1 calc R
C17 C 0.4519(4) 0.3947(4) 0.4660(3) 0.0626(9) Uani 1 1 d .
H17 H 0.4475 0.4312 0.5279 0.075 Uiso 1 1 calc R
C15 C 0.3501(4) 0.3704(3) 0.2799(3) 0.0504(7) Uani 1 1 d .
H15 H 0.2788 0.3901 0.2172 0.061 Uiso 1 1 calc R
C14 C 0.4599(3) 0.2875(3) 0.2817(2) 0.0421(6) Uani 1 1 d .
C20 C 1.0627(4) 0.0670(5) 0.4352(3) 0.0721(11) Uani 1 1 d .
C22 C 0.5270(3) 0.2859(3) 0.1057(2) 0.0496(7) Uani 1 1 d .
H22 H 0.5551 0.2295 0.0579 0.060 Uiso 1 1 calc R
C23 C 0.6563(4) 0.3730(4) 0.1458(2) 0.0561(8) Uani 1 1 d .
C24 C 0.6314(5) 0.4874(4) 0.1759(3) 0.0667(10) Uani 1 1 d .
H24 H 0.5335 0.5114 0.1729 0.080 Uiso 1 1 calc R
C25 C 0.8023(4) 0.3383(5) 0.1521(3) 0.0791(12) Uani 1 1 d .
H25 H 0.8211 0.2611 0.1324 0.095 Uiso 1 1 calc R
C11 C 1.1262(7) 0.0436(9) 0.3456(5) 0.151(4) Uani 1 1 d .
H11A H 1.0970 0.1071 0.2953 0.227 Uiso 1 1 calc R
H11B H 1.0878 -0.0313 0.3133 0.227 Uiso 1 1 calc R
H11C H 1.2346 0.0398 0.3708 0.227 Uiso 1 1 calc R
C1A C 1.0464(7) -0.0417(5) 0.4971(6) 0.1087(19) Uani 1 1 d .
H1AA H 0.9874 -0.1010 0.4510 0.163 Uiso 1 1 calc R
H1AB H 0.9966 -0.0199 0.5488 0.163 Uiso 1 1 calc R
H1AC H 1.1448 -0.0737 0.5313 0.163 Uiso 1 1 calc R
C26 C 0.7502(6) 0.5674(5) 0.2106(3) 0.0837(13) Uani 1 1 d .
H26 H 0.7316 0.6450 0.2293 0.100 Uiso 1 1 calc R
C27 C 0.8942(6) 0.5323(7) 0.2174(4) 0.104(2) Uani 1 1 d .
H27 H 0.9745 0.5852 0.2420 0.124 Uiso 1 1 calc R
C28 C 0.9204(5) 0.4176(8) 0.1877(5) 0.104(2) Uani 1 1 d .
H28 H 1.0186 0.3936 0.1917 0.125 Uiso 1 1 calc R

loop_
_atom_site_aniso_label
_atom_site_aniso_U_11
_atom_site_aniso_U_22
_atom_site_aniso_U_33
_atom_site_aniso_U_23
_atom_site_aniso_U_13
_atom_site_aniso_U_12
Br1 0.04177(18) 0.0748(2) 0.0958(3) -0.0057(2) -0.00161(15) -0.0089(2)
C4 0.0436(14) 0.0535(16) 0.0544(15) -0.0032(16) 0.0115(11) -0.0035(16)
C7 0.0408(13) 0.0520(17) 0.0391(12) -0.0021(12) 0.0092(10) 0.0007(14)
O1 0.0393(11) 0.0687(14) 0.0508(11) 0.0128(10) 0.0029(9) -0.0074(10)
C2 0.0438(16) 0.0598(18) 0.0556(17) -0.0005(14) 0.0003(13) 0.0052(14)
C3 0.0344(14) 0.0573(18) 0.0623(18) -0.0094(14) 0.0028(13) -0.0022(13)
C6 0.0376(14) 0.0590(17) 0.0431(14) -0.0022(12) 0.0089(11) -0.0014(12)
C5 0.0397(15) 0.0546(15) 0.0395(13) -0.0034(12) 0.0100(11) 0.0018(12)
C1 0.0458(17) 0.0604(19) 0.0527(17) 0.0033(14) 0.0051(13) 0.0003(14)
O2 0.0497(13) 0.0833(16) 0.0583(13) -0.0157(12) 0.0099(10) 0.0208(12)
C8 0.0518(18) 0.0631(18) 0.0468(16) -0.0072(14) 0.0050(13) 0.0034(15)
N1 0.0378(12) 0.0592(16) 0.0418(12) 0.0018(9) 0.0117(10) 0.0042(10)
C13 0.0326(13) 0.0544(15) 0.0443(14) -0.0014(12) 0.0110(11) -0.0035(12)
C10 0.0402(13) 0.0576(14) 0.0457(13) -0.0020(17) 0.0124(10) 0.0000(18)
C12 0.0367(14) 0.0536(16) 0.0401(14) 0.0000(12) 0.0112(11) 0.0049(12)
O3 0.0534(11) 0.0882(17) 0.0440(11) 0.0075(13) 0.0074(8) 0.0102(15)
O4 0.0448(12) 0.141(3) 0.0520(12) 0.0158(16) 0.0130(9) 0.0290(16)
C19 0.0374(12) 0.0562(14) 0.0475(14) 0.0073(16) 0.0109(10) 0.0022(17)
O5 0.116(3) 0.089(2) 0.068(2) 0.0181(16) 0.0188(19) 0.022(2)
C18 0.0460(17) 0.074(2) 0.0423(14) -0.0080(14) 0.0079(12) -0.0025(15)
C16 0.0504(18) 0.066(2) 0.066(2) -0.0092(16) 0.0181(16) 0.0094(15)
C9 0.072(2) 0.058(2) 0.068(2) -0.0043(16) 0.0043(19) 0.0070(18)
C21 0.051(2) 0.139(6) 0.151(5) 0.019(5) 0.006(3) 0.000(3)
C17 0.061(2) 0.080(2) 0.0515(18) -0.0221(17) 0.0224(14) -0.0015(17)
C15 0.0395(15) 0.0599(18) 0.0511(16) 0.0005(13) 0.0117(12) 0.0039(13)
C14 0.0372(14) 0.0511(15) 0.0385(13) -0.0012(11) 0.0117(11) -0.0034(11)
C20 0.0467(19) 0.103(3) 0.067(2) 0.019(2) 0.0160(16) 0.026(2)
C22 0.0396(15) 0.0682(19) 0.0414(14) 0.0027(13) 0.0122(12) 0.0017(13)
C23 0.0400(16) 0.087(2) 0.0409(15) 0.0088(15) 0.0104(12) -0.0080(15)
C24 0.055(2) 0.085(3) 0.0564(19) 0.0082(18) 0.0100(16) -0.0163(18)
C25 0.0428(19) 0.125(4) 0.071(2) 0.012(2) 0.0194(17) -0.005(2)
C11 0.092(4) 0.277(11) 0.095(4) 0.013(5) 0.045(3) 0.084(6)
C1A 0.111(4) 0.079(3) 0.144(5) 0.019(3) 0.048(4) 0.035(3)
C26 0.083(3) 0.099(3) 0.061(2) 0.004(2) 0.008(2) -0.036(3)
C27 0.065(3) 0.162(6) 0.072(3) 0.021(3) 0.000(2) -0.055(4)
C28 0.040(2) 0.177(6) 0.095(4) 0.018(4) 0.017(2) -0.020(3)

loop_
_atom_type_symbol
_atom_type_description
_atom_type_scat_dispersion_real
_atom_type_scat_dispersion_imag
_atom_type_scat_source
C C 0.0181 0.0091 'International Tables Vol C Tables 4.2.6.8 and 6.1.1.4'
H H 0.0000 0.0000 'International Tables Vol C Tables 4.2.6.8 and 6.1.1.4'
N N 0.0311 0.0180 'International Tables Vol C Tables 4.2.6.8 and 6.1.1.4'
O O 0.0492 0.0322 'International Tables Vol C Tables 4.2.6.8 and 6.1.1.4'
Br Br -0.6763 1.2805 'International Tables Vol C Tables 4.2.6.8 and 6.1.1.4'

loop_
_geom_angle_atom_site_label_1
_geom_angle_atom_site_label_2
_geom_angle_atom_site_label_3
_geom_angle
C3 C4 C5 119.5(4)
C5 C7 C8 110.3(2)
C5 C7 C12 109.3(3)
C8 C7 C12 115.0(2)
C6 O1 C22 117.4(2)
C3 C2 C1 118.9(3)
C4 C3 C2 122.2(3)
C4 C3 Br1 118.8(3)
C2 C3 Br1 118.9(3)
O1 C6 C5 122.9(3)
O1 C6 C1 115.1(3)
C5 C6 C1 122.0(3)
C6 C5 C4 118.2(3)
C6 C5 C7 122.5(3)
C4 C5 C7 119.3(3)
C2 C1 C6 119.2(3)
C9 C8 C7 113.9(3)
C10 N1 C19 125.2(3)
C10 N1 C13 110.3(2)
C19 N1 C13 124.0(2)
C18 C13 C14 121.1(3)
C18 C13 N1 129.1(3)
C14 C13 N1 109.8(2)
O2 C10 N1 127.1(3)
O2 C10 C12 125.1(3)
N1 C10 C12 107.9(3)
C14 C12 C10 102.4(2)
C14 C12 C22 114.9(3)
C10 C12 C22 105.4(2)
C14 C12 C7 111.6(2)
C10 C12 C7 112.3(3)
C22 C12 C7 109.9(2)
C19 O4 C20 123.2(3)
O3 C19 O4 127.9(3)
O3 C19 N1 122.5(3)
O4 C19 N1 109.6(2)
C17 C18 C13 117.8(3)
C17 C16 C15 120.2(3)
O5 C9 C8 124.9(4)
C16 C17 C18 121.2(3)
C14 C15 C16 119.1(3)
C15 C14 C13 120.5(3)
C15 C14 C12 130.0(3)
C13 C14 C12 109.5(3)
O4 C20 C11 101.8(3)
O4 C20 C1A 111.3(4)
C11 C20 C1A 114.9(6)
O4 C20 C21 108.5(4)
C11 C20 C21 110.6(5)
C1A C20 C21 109.3(5)
O1 C22 C23 106.4(3)
O1 C22 C12 111.4(2)
C23 C22 C12 113.7(2)
C24 C23 C25 118.9(4)
C24 C23 C22 121.3(3)
C25 C23 C22 119.8(4)
C23 C24 C26 120.9(4)
C23 C25 C28 120.1(6)
C27 C26 C24 120.0(6)
C26 C27 C28 119.6(5)
C27 C28 C25 120.6(5)

loop_
_geom_bond_atom_site_label_1
_geom_bond_atom_site_label_2
_geom_bond_distance
Br1 C3 1.907(3)
C4 C3 1.377(5)
C4 C5 1.397(4)
C7 C5 1.520(4)
C7 C8 1.531(5)
C7 C12 1.562(4)
O1 C6 1.378(4)
O1 C22 1.426(4)
C2 C3 1.379(5)
C2 C1 1.381(5)
C6 C5 1.380(5)
C6 C1 1.396(4)
O2 C10 1.199(4)
C8 C9 1.498(5)
N1 C10 1.400(4)
N1 C19 1.413(3)
N1 C13 1.422(4)
C13 C18 1.386(4)
C13 C14 1.388(4)
C10 C12 1.541(4)
C12 C14 1.513(4)
C12 C22 1.556(4)
O3 C19 1.190(3)
O4 C19 1.304(4)
O4 C20 1.480(4)
O5 C9 1.182(5)
C18 C17 1.384(5)
C16 C17 1.381(5)
C16 C15 1.391(5)
C21 C20 1.521(9)
C15 C14 1.365(4)
C20 C11 1.492(7)
C20 C1A 1.498(7)
C22 C23 1.512(5)
C23 C24 1.376(6)
C23 C25 1.379(5)
C24 C26 1.385(6)
C25 C28 1.377(8)
C26 C27 1.361(8)
C27 C28 1.381(9)
